data_7708424
loop_
_publ_author_name
'Ondrej, Barta'
'Cisarova, Ivana'
'\<St\<epni\<cka, Petr'

_publ_section_title
;
 The protonation state governs the coordination of phosphinoferrocene
 guanidines
;
_journal_name_full 'Dalton Transactions'
_journal_paper_doi 10.1039/D1DT02884G
_journal_year 2021
_chemical_formula_moiety 'C58 H70 Fe2 N6 O2 P2 Pd2, 2(F6 Sb), 2(C H2 Cl2)'
_chemical_formula_sum 'C60 H74 Cl4 F12 Fe2 N6 O2 P2 Pd2 Sb2'
_chemical_formula_weight 1910.99
_space_group_crystal_system monoclinic
_space_group_IT_number 14
_space_group_name_Hall '-P 2yn'
_space_group_name_H-M_alt 'P 1 21/n 1'
_atom_sites_solution_hydrogens mixed
_atom_sites_solution_primary direct
_atom_sites_solution_secondary difmap
_audit_creation_method SHELXL-2017/1
_audit_update_record
;
2021-08-25 deposited with the CCDC.	2021-09-24 downloaded from the CCDC.
;
_cell_angle_alpha 90
_cell_angle_beta 95.763(2)
_cell_angle_gamma 90
_cell_formula_units_Z 2
_cell_length_a 12.9629(5)
_cell_length_b 15.5152(7)
_cell_length_c 17.6064(8)
_cell_measurement_reflns_used 9897
_cell_measurement_temperature 120(2)
_cell_measurement_theta_max 27.50
_cell_measurement_theta_min 2.33
_cell_volume 3523.1(3)
_computing_cell_refinement 'SAINT V8.40A (Bruker Nano, Inc., 2019)'
_computing_data_collection 'Bruker Instrument Service vV6.2.12'
_computing_data_reduction 'SAINT V8.40A (Bruker Nano, Inc., 2019)'
_computing_molecular_graphics 'PLATON (Spek, 2017)'
_computing_publication_material 'PLATON (Spek, 2017)'
_computing_structure_refinement 'SHELXL-2017/1 (Sheldrick, 2017)'
_computing_structure_solution 'SHELXT 2014/5 (Sheldrick, 2014)'
_diffrn_ambient_temperature 120(2)
_diffrn_measured_fraction_theta_full 0.998
_diffrn_measured_fraction_theta_max 0.995
_diffrn_measurement_device_type 'Bruker D8 VENTURE Kappa Duo with PHOTON III'
_diffrn_measurement_method '\f and \w scans'
_diffrn_radiation_monochromator 'Quazar Mo multilayer optic'
_diffrn_radiation_source 'I\mS micro-focus sealed tube'
_diffrn_radiation_type MoK\a
_diffrn_radiation_wavelength 0.71073
_diffrn_reflns_av_R_equivalents 0.0209
_diffrn_reflns_av_unetI/netI 0.0147
_diffrn_reflns_Laue_measured_fraction_full 0.998
_diffrn_reflns_Laue_measured_fraction_max 0.995
_diffrn_reflns_limit_h_max 16
_diffrn_reflns_limit_h_min -16
_diffrn_reflns_limit_k_max 20
_diffrn_reflns_limit_k_min -19
_diffrn_reflns_limit_l_max 21
_diffrn_reflns_limit_l_min -22
_diffrn_reflns_number 43206
_diffrn_reflns_point_group_measured_fraction_full 0.998
_diffrn_reflns_point_group_measured_fraction_max 0.995
_diffrn_reflns_theta_full 25.242
_diffrn_reflns_theta_max 27.502
_diffrn_reflns_theta_min 2.280
_exptl_absorpt_coefficient_mu 1.931
_exptl_absorpt_correction_T_max 0.85
_exptl_absorpt_correction_T_min 0.74
_exptl_absorpt_correction_type multi-scan
_exptl_absorpt_process_details 'SADABS-2016/2 - Bruker AXS'
_exptl_crystal_colour orange
_exptl_crystal_density_diffrn 1.801
_exptl_crystal_description prism
_exptl_crystal_F_000 1888
_exptl_crystal_size_max 0.20
_exptl_crystal_size_mid 0.13
_exptl_crystal_size_min 0.08
_refine_diff_density_max 0.712
_refine_diff_density_min -0.919
_refine_diff_density_rms 0.072
_refine_ls_extinction_method none
_refine_ls_goodness_of_fit_ref 1.032
_refine_ls_hydrogen_treatment constr
_refine_ls_matrix_type full
_refine_ls_number_parameters 423
_refine_ls_number_reflns 8047
_refine_ls_number_restraints 0
_refine_ls_restrained_S_all 1.032
_refine_ls_R_factor_all 0.0258
_refine_ls_R_factor_gt 0.0242
_refine_ls_shift/su_max 0.003
_refine_ls_shift/su_mean 0.000
_refine_ls_structure_factor_coef Fsqd
_refine_ls_weighting_details 'w=1/[\s^2^(Fo^2^)+(0.0216P)^2^+5.9617P] where P=(Fo^2^+2Fc^2^)/3'
_refine_ls_weighting_scheme calc
_refine_ls_wR_factor_gt 0.0570
_refine_ls_wR_factor_ref 0.0580
_reflns_Friedel_coverage 0.000
_reflns_number_gt 7602
_reflns_number_total 8047
_reflns_threshold_expression 'I > 2\s(I)'
_cod_data_source_file d1dt02884g2.cif
_cod_data_source_block ob395
_cod_original_sg_symbol_H-M 'P 21/n'
_cod_database_code 7708424
_shelx_shelxl_version_number 2017/1
_shelx_space_group_comment
;
The symmetry employed for this shelxl refinement is uniquely defined
by the following loop, which should always be used as a source of
symmetry information in preference to the above space-group names.
They are only intended as comments.
;
_shelx_estimated_absorpt_t_min 0.699
_shelx_estimated_absorpt_t_max 0.861

loop_
_space_group_symop_operation_xyz
'x, y, z'
'-x+1/2, y+1/2, -z+1/2'
'-x, -y, -z'
'x-1/2, -y-1/2, z-1/2'

loop_
_atom_site_label
_atom_site_type_symbol
_atom_site_fract_x
_atom_site_fract_y
_atom_site_fract_z
_atom_site_U_iso_or_equiv
_atom_site_adp_type
_atom_site_occupancy
_atom_site_site_symmetry_order
_atom_site_calc_flag
_atom_site_refinement_flags_posn
_atom_site_refinement_flags_adp
_atom_site_refinement_flags_occupancy
_atom_site_disorder_assembly
_atom_site_disorder_group
Pd Pd 0.59156(2) 0.56399(2) 0.49071(2) 0.01234(4) Uani 1 1 d . . . . .
O O 0.57058(11) 0.44402(9) 0.53104(9) 0.0168(3) Uani 1 1 d . . . . .
H1O H 0.590668 0.438836 0.579900 0.020 Uiso 1 1 d R U . . .
Fe Fe 0.76899(2) 0.61961(2) 0.34070(2) 0.01954(7) Uani 1 1 d . . . . .
P P 0.76300(4) 0.55560(3) 0.51628(3) 0.01503(10) Uani 1 1 d . . . . .
N1 N 0.59669(13) 0.68192(11) 0.44028(10) 0.0152(3) Uani 1 1 d . . . . .
N2 N 0.46511(15) 0.73358(12) 0.50750(11) 0.0250(4) Uani 1 1 d . . . . .
H2N H 0.459198 0.679232 0.521672 0.030 Uiso 1 1 d R U . . .
N3 N 0.53182(14) 0.82321(11) 0.42047(11) 0.0209(4) Uani 1 1 d . . . . .
H3N H 0.583469 0.832607 0.392682 0.025 Uiso 1 1 d R U . . .
C1 C 0.81525(16) 0.53859(14) 0.42711(12) 0.0204(4) Uani 1 1 d . . . . .
C2 C 0.90371(17) 0.57903(17) 0.39910(14) 0.0274(5) Uani 1 1 d . . . . .
H2 H 0.953104 0.614529 0.427719 0.033 Uiso 1 1 calc R U . . .
C3 C 0.90405(19) 0.55641(18) 0.32092(15) 0.0342(6) Uani 1 1 d . . . . .
H3 H 0.954257 0.573960 0.288305 0.041 Uiso 1 1 calc R U . . .
C4 C 0.8170(2) 0.50331(18) 0.29976(15) 0.0345(6) Uani 1 1 d . . . . .
H4 H 0.798844 0.479524 0.250514 0.041 Uiso 1 1 calc R U . . .
C5 C 0.76134(18) 0.49155(15) 0.36479(13) 0.0258(5) Uani 1 1 d . . . . .
H5 H 0.699830 0.458659 0.366653 0.031 Uiso 1 1 calc R U . . .
C6 C 0.65254(15) 0.69376(13) 0.37484(12) 0.0169(4) Uani 1 1 d . . . . .
C7 C 0.74456(17) 0.74437(14) 0.37099(13) 0.0230(4) Uani 1 1 d . . . . .
H7 H 0.781705 0.774606 0.411963 0.028 Uiso 1 1 calc R U . . .
C8 C 0.76976(18) 0.74068(16) 0.29376(14) 0.0297(5) Uani 1 1 d . . . . .
H8 H 0.826700 0.768536 0.274119 0.036 Uiso 1 1 calc R U . . .
C9 C 0.69487(18) 0.68817(17) 0.25171(13) 0.0281(5) Uani 1 1 d . . . . .
H9 H 0.693490 0.674510 0.199018 0.034 Uiso 1 1 calc R U . . .
C10 C 0.62240(16) 0.65944(15) 0.30131(12) 0.0217(4) Uani 1 1 d . . . . .
H10 H 0.564047 0.623581 0.287715 0.026 Uiso 1 1 calc R U . . .
C11 C 0.79970(15) 0.46426(13) 0.57687(12) 0.0187(4) Uani 1 1 d . . . . .
C12 C 0.82250(17) 0.38434(15) 0.54633(14) 0.0256(5) Uani 1 1 d . . . . .
H12 H 0.824854 0.378152 0.492853 0.031 Uiso 1 1 calc R U . . .
C13 C 0.8418(2) 0.31371(16) 0.59434(16) 0.0336(6) Uani 1 1 d . . . . .
H13 H 0.858442 0.259446 0.573759 0.040 Uiso 1 1 calc R U . . .
C14 C 0.8366(2) 0.32258(16) 0.67247(16) 0.0355(6) Uani 1 1 d . . . . .
H14 H 0.849121 0.274117 0.705078 0.043 Uiso 1 1 calc R U . . .
C15 C 0.8135(2) 0.40153(16) 0.70292(15) 0.0316(5) Uani 1 1 d . . . . .
H15 H 0.809769 0.407163 0.756311 0.038 Uiso 1 1 calc R U . . .
C16 C 0.79557(18) 0.47279(15) 0.65538(13) 0.0253(5) Uani 1 1 d . . . . .
H16 H 0.780542 0.527215 0.676396 0.030 Uiso 1 1 calc R U . . .
C17 C 0.83328(16) 0.64544(13) 0.56193(12) 0.0186(4) Uani 1 1 d . . . . .
C18 C 0.78216(17) 0.72071(14) 0.57886(13) 0.0232(4) Uani 1 1 d . . . . .
H18 H 0.709092 0.724847 0.567692 0.028 Uiso 1 1 calc R U . . .
C19 C 0.8380(2) 0.79018(15) 0.61221(14) 0.0305(5) Uani 1 1 d . . . . .
H19 H 0.803016 0.841559 0.623971 0.037 Uiso 1 1 calc R U . . .
C20 C 0.9447(2) 0.78402(17) 0.62814(14) 0.0318(5) Uani 1 1 d . . . . .
H20 H 0.982929 0.831877 0.649592 0.038 Uiso 1 1 calc R U . . .
C21 C 0.99595(19) 0.70830(17) 0.61292(14) 0.0314(5) Uani 1 1 d . . . . .
H21 H 1.068897 0.704151 0.624858 0.038 Uiso 1 1 calc R U . . .
C22 C 0.94067(17) 0.63866(15) 0.58027(14) 0.0259(5) Uani 1 1 d . . . . .
H22 H 0.975549 0.586609 0.570414 0.031 Uiso 1 1 calc R U . . .
C23 C 0.53324(15) 0.74471(13) 0.45566(12) 0.0178(4) Uani 1 1 d . . . . .
C24 C 0.43746(19) 0.80038(15) 0.56098(13) 0.0259(5) Uani 1 1 d . . . . .
H24 H 0.425551 0.855652 0.532215 0.031 Uiso 1 1 calc R U . . .
C25 C 0.5246(3) 0.81416(19) 0.62404(17) 0.0447(7) Uani 1 1 d . . . . .
H25A H 0.540630 0.759519 0.650576 0.067 Uiso 1 1 calc R U . . .
H25B H 0.503160 0.856809 0.660381 0.067 Uiso 1 1 calc R U . . .
H25C H 0.586377 0.835037 0.601898 0.067 Uiso 1 1 calc R U . . .
C26 C 0.3380(2) 0.7745(2) 0.59140(19) 0.0494(8) Uani 1 1 d . . . . .
H26A H 0.282453 0.771993 0.549342 0.074 Uiso 1 1 calc R U . . .
H26B H 0.320031 0.816953 0.629156 0.074 Uiso 1 1 calc R U . . .
H26C H 0.346368 0.717712 0.615563 0.074 Uiso 1 1 calc R U . . .
C27 C 0.43346(19) 0.85893(16) 0.38238(14) 0.0285(5) Uani 1 1 d . . . . .
H27 H 0.377127 0.847120 0.415833 0.034 Uiso 1 1 calc R U . . .
C28 C 0.4442(3) 0.9549(2) 0.3753(2) 0.0519(8) Uani 1 1 d . . . . .
H28A H 0.464171 0.979835 0.425773 0.078 Uiso 1 1 calc R U . . .
H28B H 0.377863 0.979587 0.354089 0.078 Uiso 1 1 calc R U . . .
H28C H 0.497582 0.968039 0.341325 0.078 Uiso 1 1 calc R U . . .
C29 C 0.4047(3) 0.8156(3) 0.30647(18) 0.0552(9) Uani 1 1 d . . . . .
H29A H 0.460441 0.824097 0.273507 0.083 Uiso 1 1 calc R U . . .
H29B H 0.340344 0.840756 0.282139 0.083 Uiso 1 1 calc R U . . .
H29C H 0.394676 0.753770 0.314473 0.083 Uiso 1 1 calc R U . . .
Sb Sb 0.55112(2) 0.56272(2) 0.77006(2) 0.02690(5) Uani 1 1 d . . . . .
F1 F 0.56989(13) 0.47420(11) 0.69980(9) 0.0424(4) Uani 1 1 d . . . . .
F2 F 0.65752(19) 0.51577(16) 0.83574(13) 0.0756(7) Uani 1 1 d . . . . .
F3 F 0.45504(19) 0.49360(12) 0.81354(12) 0.0658(6) Uani 1 1 d . . . . .
F4 F 0.44599(16) 0.60786(15) 0.70222(14) 0.0707(6) Uani 1 1 d . . . . .
F5 F 0.64808(14) 0.63025(11) 0.72538(12) 0.0518(5) Uani 1 1 d . . . . .
F6 F 0.52849(16) 0.65007(12) 0.83886(13) 0.0620(6) Uani 1 1 d . . . . .
C1S C 0.6474(2) 0.4864(2) 1.0241(2) 0.0456(7) Uani 1 1 d . . . . .
H1S1 H 0.624530 0.460780 0.973664 0.055 Uiso 1 1 d R U . . .
H1S2 H 0.612275 0.454744 1.063002 0.055 Uiso 1 1 d R U . . .
Cl1S Cl 0.78091(7) 0.47162(7) 1.04316(8) 0.0783(3) Uani 1 1 d . . . . .
Cl2S Cl 0.60842(10) 0.59329(6) 1.02365(5) 0.0487(3) Uani 0.919(3) 1 d . . P . .
Cl2D Cl 0.6624(12) 0.6142(7) 1.0305(6) 0.0487(3) Uani 0.081(3) 1 d . . P . .

loop_
_atom_site_aniso_label
_atom_site_aniso_U_11
_atom_site_aniso_U_22
_atom_site_aniso_U_33
_atom_site_aniso_U_23
_atom_site_aniso_U_13
_atom_site_aniso_U_12
Pd 0.00991(7) 0.01176(7) 0.01522(8) 0.00161(5) 0.00068(5) -0.00112(5)
O 0.0134(6) 0.0146(7) 0.0222(7) 0.0033(5) 0.0003(5) -0.0018(5)
Fe 0.01427(13) 0.02643(16) 0.01832(15) 0.00145(12) 0.00359(11) 0.00084(11)
P 0.0109(2) 0.0148(2) 0.0190(2) 0.00102(18) -0.00039(18) -0.00079(17)
N1 0.0153(8) 0.0138(8) 0.0167(8) 0.0024(6) 0.0034(6) -0.0007(6)
N2 0.0314(10) 0.0159(8) 0.0298(10) 0.0026(7) 0.0131(8) 0.0027(7)
N3 0.0195(8) 0.0172(8) 0.0262(9) 0.0066(7) 0.0029(7) 0.0010(7)
C1 0.0155(9) 0.0234(10) 0.0224(10) 0.0019(8) 0.0021(8) 0.0031(8)
C2 0.0139(9) 0.0386(13) 0.0302(12) 0.0065(10) 0.0045(9) 0.0048(9)
C3 0.0245(11) 0.0484(16) 0.0317(13) 0.0063(11) 0.0132(10) 0.0143(11)
C4 0.0395(14) 0.0385(14) 0.0262(12) -0.0047(10) 0.0073(10) 0.0144(11)
C5 0.0284(11) 0.0234(11) 0.0257(11) -0.0032(9) 0.0027(9) 0.0040(9)
C6 0.0150(9) 0.0174(9) 0.0185(10) 0.0046(7) 0.0030(7) -0.0003(7)
C7 0.0203(10) 0.0213(10) 0.0279(11) 0.0032(9) 0.0052(8) -0.0035(8)
C8 0.0248(11) 0.0336(13) 0.0326(13) 0.0115(10) 0.0123(9) -0.0007(10)
C9 0.0253(11) 0.0409(14) 0.0188(10) 0.0063(10) 0.0058(9) 0.0068(10)
C10 0.0167(9) 0.0292(11) 0.0188(10) 0.0018(8) -0.0007(8) 0.0013(8)
C11 0.0122(8) 0.0173(9) 0.0258(11) 0.0030(8) -0.0022(7) -0.0004(7)
C12 0.0230(11) 0.0225(11) 0.0303(12) -0.0011(9) -0.0018(9) 0.0034(9)
C13 0.0365(13) 0.0196(11) 0.0424(15) 0.0015(10) -0.0070(11) 0.0065(10)
C14 0.0406(14) 0.0231(12) 0.0399(14) 0.0107(10) -0.0101(11) 0.0021(10)
C15 0.0391(13) 0.0279(12) 0.0263(12) 0.0066(10) -0.0041(10) -0.0002(10)
C16 0.0277(11) 0.0205(10) 0.0268(11) 0.0020(9) -0.0011(9) 0.0011(9)
C17 0.0185(9) 0.0184(10) 0.0183(10) 0.0016(8) -0.0011(7) -0.0053(8)
C18 0.0228(10) 0.0224(10) 0.0231(11) 0.0007(8) -0.0034(8) -0.0016(8)
C19 0.0418(14) 0.0210(11) 0.0272(12) -0.0012(9) -0.0036(10) -0.0027(10)
C20 0.0372(13) 0.0312(12) 0.0255(12) -0.0004(10) -0.0045(10) -0.0179(10)
C21 0.0221(11) 0.0385(14) 0.0323(13) -0.0026(10) -0.0035(9) -0.0127(10)
C22 0.0187(10) 0.0273(11) 0.0308(12) -0.0012(9) -0.0019(9) -0.0023(9)
C23 0.0171(9) 0.0149(9) 0.0213(10) 0.0023(8) 0.0019(7) -0.0013(7)
C24 0.0354(12) 0.0208(10) 0.0222(11) 0.0006(8) 0.0070(9) 0.0096(9)
C25 0.0570(18) 0.0335(14) 0.0416(16) -0.0095(12) -0.0051(14) 0.0054(13)
C26 0.0453(17) 0.060(2) 0.0471(18) -0.0068(15) 0.0235(14) 0.0072(15)
C27 0.0281(12) 0.0293(12) 0.0277(12) 0.0070(9) 0.0014(9) 0.0079(9)
C28 0.0523(18) 0.0314(15) 0.070(2) 0.0194(14) -0.0066(16) 0.0111(13)
C29 0.0444(17) 0.075(2) 0.0422(17) -0.0168(16) -0.0154(14) 0.0230(16)
Sb 0.03054(9) 0.02060(8) 0.02824(9) -0.00114(6) -0.00356(6) -0.00262(6)
F1 0.0517(10) 0.0378(9) 0.0402(9) -0.0147(7) 0.0172(8) -0.0174(7)
F2 0.0861(16) 0.0783(15) 0.0549(13) -0.0017(11) -0.0308(11) 0.0297(13)
F3 0.1005(17) 0.0409(10) 0.0644(13) -0.0135(9) 0.0497(12) -0.0238(10)
F4 0.0466(11) 0.0653(13) 0.0927(17) 0.0155(12) -0.0307(11) 0.0016(10)
F5 0.0471(10) 0.0320(9) 0.0777(13) -0.0042(8) 0.0134(9) -0.0147(7)
F6 0.0631(12) 0.0439(10) 0.0807(14) -0.0355(10) 0.0155(11) -0.0089(9)
C1S 0.0383(15) 0.0419(16) 0.0569(19) -0.0040(14) 0.0071(13) 0.0057(12)
Cl1S 0.0373(4) 0.0651(6) 0.1330(10) 0.0372(6) 0.0102(5) 0.0098(4)
Cl2S 0.0531(7) 0.0395(4) 0.0537(5) 0.0030(4) 0.0056(4) 0.0090(4)
Cl2D 0.0531(7) 0.0395(4) 0.0537(5) 0.0030(4) 0.0056(4) 0.0090(4)

loop_
_atom_type_symbol
_atom_type_description
_atom_type_scat_dispersion_real
_atom_type_scat_dispersion_imag
_atom_type_scat_source
C C 0.0033 0.0016 'International Tables Vol C Tables 4.2.6.8 and 6.1.1.4'
H H 0.0000 0.0000 'International Tables Vol C Tables 4.2.6.8 and 6.1.1.4'
Cl Cl 0.1484 0.1585 'International Tables Vol C Tables 4.2.6.8 and 6.1.1.4'
F F 0.0171 0.0103 'International Tables Vol C Tables 4.2.6.8 and 6.1.1.4'
Fe Fe 0.3463 0.8444 'International Tables Vol C Tables 4.2.6.8 and 6.1.1.4'
N N 0.0061 0.0033 'International Tables Vol C Tables 4.2.6.8 and 6.1.1.4'
O O 0.0106 0.0060 'International Tables Vol C Tables 4.2.6.8 and 6.1.1.4'
P P 0.1023 0.0942 'International Tables Vol C Tables 4.2.6.8 and 6.1.1.4'
Pd Pd -0.9988 1.0072 'International Tables Vol C Tables 4.2.6.8 and 6.1.1.4'
Sb Sb -0.5866 1.5461 'International Tables Vol C Tables 4.2.6.8 and 6.1.1.4'

loop_
_geom_angle_atom_site_label_1
_geom_angle_atom_site_label_2
_geom_angle_atom_site_label_3
_geom_angle
_geom_angle_site_symmetry_1
_geom_angle_site_symmetry_3
_geom_angle_publ_flag
O Pd N1 172.68(6) . . ?
O Pd O 80.92(6) . 3_666 ?
N1 Pd O 92.84(6) . 3_666 ?
O Pd P 92.40(4) . . ?
N1 Pd P 93.73(5) . . ?
O Pd P 173.16(4) 3_666 . ?
O Pd Pd 41.42(4) . 3_666 ?
N1 Pd Pd 132.22(5) . 3_666 ?
O Pd Pd 39.50(4) 3_666 3_666 ?
P Pd Pd 133.805(15) . 3_666 ?
Pd O Pd 99.08(6) . 3_666 ?
Pd O H1O 113.1 . . ?
Pd O H1O 111.5 3_666 . ?
C1 Fe C2 41.53(9) . . ?
C1 Fe C5 41.58(9) . . ?
C2 Fe C5 69.53(10) . . ?
C1 Fe C6 107.61(8) . . ?
C2 Fe C6 130.51(9) . . ?
C5 Fe C6 115.90(9) . . ?
C1 Fe C7 115.85(9) . . ?
C2 Fe C7 108.01(10) . . ?
C5 Fe C7 149.20(9) . . ?
C6 Fe C7 41.23(8) . . ?
C1 Fe C9 168.53(9) . . ?
C2 Fe C9 149.16(9) . . ?
C5 Fe C9 129.51(10) . . ?
C6 Fe C9 68.17(9) . . ?
C7 Fe C9 68.57(10) . . ?
C1 Fe C10 129.62(9) . . ?
C2 Fe C10 169.28(9) . . ?
C5 Fe C10 107.55(9) . . ?
C6 Fe C10 40.59(8) . . ?
C7 Fe C10 68.90(9) . . ?
C9 Fe C10 40.42(9) . . ?
C1 Fe C8 149.39(10) . . ?
C2 Fe C8 116.60(10) . . ?
C5 Fe C8 168.29(10) . . ?
C6 Fe C8 68.62(8) . . ?
C7 Fe C8 40.92(9) . . ?
C9 Fe C8 40.42(10) . . ?
C10 Fe C8 68.29(9) . . ?
C1 Fe C4 68.97(10) . . ?
C2 Fe C4 68.41(11) . . ?
C5 Fe C4 40.69(10) . . ?
C6 Fe C4 148.91(10) . . ?
C7 Fe C4 168.91(10) . . ?
C9 Fe C4 108.75(10) . . ?
C10 Fe C4 116.57(10) . . ?
C8 Fe C4 130.25(10) . . ?
C1 Fe C3 68.82(9) . . ?
C2 Fe C3 40.52(10) . . ?
C5 Fe C3 68.40(10) . . ?
C6 Fe C3 169.62(10) . . ?
C7 Fe C3 130.57(10) . . ?
C9 Fe C3 117.20(10) . . ?
C10 Fe C3 149.04(10) . . ?
C8 Fe C3 109.14(10) . . ?
C4 Fe C3 40.12(11) . . ?
C1 P C11 107.54(10) . . ?
C1 P C17 106.57(10) . . ?
C11 P C17 104.52(10) . . ?
C1 P Pd 106.80(7) . . ?
C11 P Pd 111.30(7) . . ?
C17 P Pd 119.52(7) . . ?
C23 N1 C6 116.46(17) . . ?
C23 N1 Pd 121.66(13) . . ?
C6 N1 Pd 120.45(13) . . ?
C23 N2 C24 124.35(19) . . ?
C23 N2 H2N 113.3 . . ?
C24 N2 H2N 117.3 . . ?
C23 N3 C27 120.59(18) . . ?
C23 N3 H3N 115.1 . . ?
C27 N3 H3N 110.7 . . ?
C2 C1 C5 107.6(2) . . ?
C2 C1 P 128.43(18) . . ?
C5 C1 P 123.07(16) . . ?
C2 C1 Fe 69.89(13) . . ?
C5 C1 Fe 69.89(13) . . ?
P C1 Fe 117.34(11) . . ?
C3 C2 C1 107.7(2) . . ?
C3 C2 Fe 70.92(14) . . ?
C1 C2 Fe 68.57(12) . . ?
C3 C2 H2 126.1 . . ?
C1 C2 H2 126.1 . . ?
Fe C2 H2 125.9 . . ?
C4 C3 C2 108.6(2) . . ?
C4 C3 Fe 69.78(14) . . ?
C2 C3 Fe 68.56(13) . . ?
C4 C3 H3 125.7 . . ?
C2 C3 H3 125.7 . . ?
Fe C3 H3 127.5 . . ?
C3 C4 C5 108.5(2) . . ?
C3 C4 Fe 70.10(15) . . ?
C5 C4 Fe 68.66(13) . . ?
C3 C4 H4 125.7 . . ?
C5 C4 H4 125.7 . . ?
Fe C4 H4 127.1 . . ?
C4 C5 C1 107.5(2) . . ?
C4 C5 Fe 70.65(15) . . ?
C1 C5 Fe 68.52(13) . . ?
C4 C5 H5 126.2 . . ?
C1 C5 H5 126.2 . . ?
Fe C5 H5 126.2 . . ?
C10 C6 N1 124.82(18) . . ?
C10 C6 C7 108.45(18) . . ?
N1 C6 C7 126.69(19) . . ?
C10 C6 Fe 70.29(12) . . ?
N1 C6 Fe 127.91(14) . . ?
C7 C6 Fe 69.57(12) . . ?
C8 C7 C6 107.0(2) . . ?
C8 C7 Fe 69.97(14) . . ?
C6 C7 Fe 69.20(12) . . ?
C8 C7 H7 126.5 . . ?
C6 C7 H7 126.5 . . ?
Fe C7 H7 125.9 . . ?
C9 C8 C7 108.0(2) . . ?
C9 C8 Fe 69.73(14) . . ?
C7 C8 Fe 69.10(13) . . ?
C9 C8 H8 126.0 . . ?
C7 C8 H8 126.0 . . ?
Fe C8 H8 126.7 . . ?
C10 C9 C8 108.7(2) . . ?
C10 C9 Fe 69.81(13) . . ?
C8 C9 Fe 69.84(14) . . ?
C10 C9 H9 125.7 . . ?
C8 C9 H9 125.7 . . ?
Fe C9 H9 126.3 . . ?
C9 C10 C6 107.79(19) . . ?
C9 C10 Fe 69.78(13) . . ?
C6 C10 Fe 69.12(12) . . ?
C9 C10 H10 126.1 . . ?
C6 C10 H10 126.1 . . ?
Fe C10 H10 126.6 . . ?
C16 C11 C12 119.8(2) . . ?
C16 C11 P 118.44(16) . . ?
C12 C11 P 121.50(17) . . ?
C13 C12 C11 119.9(2) . . ?
C13 C12 H12 120.1 . . ?
C11 C12 H12 120.1 . . ?
C14 C13 C12 120.0(2) . . ?
C14 C13 H13 120.0 . . ?
C12 C13 H13 120.0 . . ?
C15 C14 C13 120.3(2) . . ?
C15 C14 H14 119.8 . . ?
C13 C14 H14 119.8 . . ?
C14 C15 C16 120.0(2) . . ?
C14 C15 H15 120.0 . . ?
C16 C15 H15 120.0 . . ?
C15 C16 C11 120.0(2) . . ?
C15 C16 H16 120.0 . . ?
C11 C16 H16 120.0 . . ?
C18 C17 C22 119.9(2) . . ?
C18 C17 P 120.87(16) . . ?
C22 C17 P 119.28(17) . . ?
C17 C18 C19 120.1(2) . . ?
C17 C18 H18 120.0 . . ?
C19 C18 H18 120.0 . . ?
C20 C19 C18 119.8(2) . . ?
C20 C19 H19 120.1 . . ?
C18 C19 H19 120.1 . . ?
C19 C20 C21 120.4(2) . . ?
C19 C20 H20 119.8 . . ?
C21 C20 H20 119.8 . . ?
C22 C21 C20 120.0(2) . . ?
C22 C21 H21 120.0 . . ?
C20 C21 H21 120.0 . . ?
C21 C22 C17 119.8(2) . . ?
C21 C22 H22 120.1 . . ?
C17 C22 H22 120.1 . . ?
N1 C23 N2 120.66(18) . . ?
N1 C23 N3 123.04(19) . . ?
N2 C23 N3 116.29(18) . . ?
N2 C24 C26 108.3(2) . . ?
N2 C24 C25 110.9(2) . . ?
C26 C24 C25 112.3(2) . . ?
N2 C24 H24 108.4 . . ?
C26 C24 H24 108.4 . . ?
C25 C24 H24 108.4 . . ?
C24 C25 H25A 109.5 . . ?
C24 C25 H25B 109.5 . . ?
H25A C25 H25B 109.5 . . ?
C24 C25 H25C 109.5 . . ?
H25A C25 H25C 109.5 . . ?
H25B C25 H25C 109.5 . . ?
C24 C26 H26A 109.5 . . ?
C24 C26 H26B 109.5 . . ?
H26A C26 H26B 109.5 . . ?
C24 C26 H26C 109.5 . . ?
H26A C26 H26C 109.5 . . ?
H26B C26 H26C 109.5 . . ?
N3 C27 C28 108.9(2) . . ?
N3 C27 C29 111.0(2) . . ?
C28 C27 C29 112.6(3) . . ?
N3 C27 H27 108.1 . . ?
C28 C27 H27 108.1 . . ?
C29 C27 H27 108.1 . . ?
C27 C28 H28A 109.5 . . ?
C27 C28 H28B 109.5 . . ?
H28A C28 H28B 109.5 . . ?
C27 C28 H28C 109.5 . . ?
H28A C28 H28C 109.5 . . ?
H28B C28 H28C 109.5 . . ?
C27 C29 H29A 109.5 . . ?
C27 C29 H29B 109.5 . . ?
H29A C29 H29B 109.5 . . ?
C27 C29 H29C 109.5 . . ?
H29A C29 H29C 109.5 . . ?
H29B C29 H29C 109.5 . . ?
F4 Sb F2 178.42(11) . . ?
F4 Sb F6 89.46(11) . . ?
F2 Sb F6 92.06(10) . . ?
F4 Sb F3 90.21(11) . . ?
F2 Sb F3 90.21(12) . . ?
F6 Sb F3 89.78(9) . . ?
F4 Sb F5 89.94(10) . . ?
F2 Sb F5 89.61(11) . . ?
F6 Sb F5 91.28(9) . . ?
F3 Sb F5 178.93(8) . . ?
F4 Sb F1 89.28(10) . . ?
F2 Sb F1 89.20(9) . . ?
F6 Sb F1 178.37(8) . . ?
F3 Sb F1 89.19(7) . . ?
F5 Sb F1 89.75(7) . . ?
Cl2S C1S Cl1S 114.15(19) . . ?
Cl2S C1S Cl2D 22.5(4) . . ?
Cl1S C1S Cl2D 91.7(5) . . ?
Cl2S C1S H1S1 108.6 . . ?
Cl1S C1S H1S1 108.8 . . ?
Cl2D C1S H1S1 117.9 . . ?
Cl2S C1S H1S2 108.9 . . ?
Cl1S C1S H1S2 108.5 . . ?
Cl2D C1S H1S2 120.1 . . ?
H1S1 C1S H1S2 107.8 . . ?
Cl2D Cl2S C1S 98.3(8) . . ?
Cl2S Cl2D C1S 59.3(7) . . ?

loop_
_geom_bond_atom_site_label_1
_geom_bond_atom_site_label_2
_geom_bond_distance
_geom_bond_site_symmetry_2
_geom_bond_publ_flag
Pd O 2.0204(14) . ?
Pd N1 2.0377(16) . ?
Pd O 2.1019(14) 3_666 ?
Pd P 2.2266(5) . ?
Pd Pd 3.1370(3) 3_666 ?
O H1O 0.8770 . ?
Fe C1 2.018(2) . ?
Fe C2 2.035(2) . ?
Fe C5 2.036(2) . ?
Fe C6 2.036(2) . ?
Fe C7 2.041(2) . ?
Fe C9 2.051(2) . ?
Fe C10 2.052(2) . ?
Fe C8 2.053(2) . ?
Fe C4 2.062(3) . ?
Fe C3 2.067(2) . ?
P C1 1.791(2) . ?
P C11 1.809(2) . ?
P C17 1.809(2) . ?
N1 C23 1.320(3) . ?
N1 C6 1.433(2) . ?
N2 C23 1.343(3) . ?
N2 C24 1.469(3) . ?
N2 H2N 0.8849 . ?
N3 C23 1.366(3) . ?
N3 C27 1.487(3) . ?
N3 H3N 0.8801 . ?
C1 C2 1.437(3) . ?
C1 C5 1.439(3) . ?
C2 C3 1.421(4) . ?
C2 H2 0.9500 . ?
C3 C4 1.416(4) . ?
C3 H3 0.9500 . ?
C4 C5 1.425(3) . ?
C4 H4 0.9500 . ?
C5 H5 0.9500 . ?
C6 C10 1.418(3) . ?
C6 C7 1.435(3) . ?
C7 C8 1.431(3) . ?
C7 H7 0.9500 . ?
C8 C9 1.418(4) . ?
C8 H8 0.9500 . ?
C9 C10 1.417(3) . ?
C9 H9 0.9500 . ?
C10 H10 0.9500 . ?
C11 C16 1.395(3) . ?
C11 C12 1.395(3) . ?
C12 C13 1.391(3) . ?
C12 H12 0.9500 . ?
C13 C14 1.391(4) . ?
C13 H13 0.9500 . ?
C14 C15 1.382(4) . ?
C14 H14 0.9500 . ?
C15 C16 1.392(3) . ?
C15 H15 0.9500 . ?
C16 H16 0.9500 . ?
C17 C18 1.390(3) . ?
C17 C22 1.401(3) . ?
C18 C19 1.394(3) . ?
C18 H18 0.9500 . ?
C19 C20 1.387(4) . ?
C19 H19 0.9500 . ?
C20 C21 1.389(4) . ?
C20 H20 0.9500 . ?
C21 C22 1.389(3) . ?
C21 H21 0.9500 . ?
C22 H22 0.9500 . ?
C24 C26 1.500(4) . ?
C24 C25 1.518(4) . ?
C24 H24 1.0000 . ?
C25 H25A 0.9800 . ?
C25 H25B 0.9800 . ?
C25 H25C 0.9800 . ?
C26 H26A 0.9800 . ?
C26 H26B 0.9800 . ?
C26 H26C 0.9800 . ?
C27 C28 1.503(4) . ?
C27 C29 1.509(4) . ?
C27 H27 1.0000 . ?
C28 H28A 0.9800 . ?
C28 H28B 0.9800 . ?
C28 H28C 0.9800 . ?
C29 H29A 0.9800 . ?
C29 H29B 0.9800 . ?
C29 H29C 0.9800 . ?
Sb F4 1.8567(19) . ?
Sb F2 1.8574(19) . ?
Sb F6 1.8606(17) . ?
Sb F3 1.8651(18) . ?
Sb F5 1.8695(17) . ?
Sb F1 1.8805(15) . ?
C1S Cl2S 1.734(3) . ?
C1S Cl1S 1.745(3) . ?
C1S Cl2D 1.995(13) . ?
C1S H1S1 0.9900 . ?
C1S H1S2 0.9900 . ?
Cl2S Cl2D 0.770(16) . ?
